data_2106291
loop_
_publ_author_name
'Datta, N.'
'Jeffery, J.W.'

_publ_section_title
;
 The crystal structure of paramelaconite, (Cu2+)12 (Cu+)4 O14
;
_journal_name_full 'Acta Crystallographica B (24,1968-38,1982)'
_journal_page_first 22
_journal_page_last 26
_journal_volume 34
_journal_year 1978
_chemical_formula_sum 'Cu16 O14.15'
_space_group_IT_number 141
_symmetry_space_group_name_Hall '-I 4bd 2'
_symmetry_space_group_name_H-M 'I 41/a m d :2'
_cell_angle_alpha 90
_cell_angle_beta 90
_cell_angle_gamma 90
_cell_formula_units_Z 1
_cell_length_a 5.817
_cell_length_b 5.817
_cell_length_c 9.893
_cell_volume 334.754
_citation_journal_id_ASTM ACBCAR
_cod_data_source_file Datta_ACBCAR_1978_813.cif
_cod_data_source_block Cu16O14.15
_cod_original_cell_volume 334.7542
_cod_database_code 2106291

loop_
_symmetry_equiv_pos_as_xyz
x,y,z
-y+1/4,x+3/4,z+1/4
-x+1/2,-y,z+1/2
y+1/4,-x+1/4,z+3/4
x,-y,-z
y+1/4,x+3/4,-z+1/4
-x+1/2,y,-z+1/2
-y+1/4,-x+1/4,-z+3/4
-x,-y,-z
y-1/4,-x-3/4,-z-1/4
x-1/2,y,-z-1/2
-y-1/4,x-1/4,-z-3/4
-x,y,z
-y-1/4,-x-3/4,z-1/4
x-1/2,-y,z-1/2
y-1/4,x-1/4,z-3/4
x+1/2,y+1/2,z+1/2
-y+3/4,x+5/4,z+3/4
-x+1,-y+1/2,z+1
y+3/4,-x+3/4,z+5/4
x+1/2,-y+1/2,-z+1/2
y+3/4,x+5/4,-z+3/4
-x+1,y+1/2,-z+1
-y+3/4,-x+3/4,-z+5/4
-x+1/2,-y+1/2,-z+1/2
y+1/4,-x-1/4,-z+1/4
x,y+1/2,-z
-y+1/4,x+1/4,-z-1/4
-x+1/2,y+1/2,z+1/2
-y+1/4,-x-1/4,z+1/4
x,-y+1/2,z
y+1/4,x+1/4,z-1/4

loop_
_atom_site_label
_atom_site_type_symbol
_atom_site_fract_x
_atom_site_fract_y
_atom_site_fract_z
_atom_site_occupancy
_atom_site_U_iso_or_equiv
Cu1 Cu+1 0 0 0 1 0.0
O1 O-2 0.277 0.527 0.875 0.884 0.0
Cu2 Cu+1 0 0 0.5 1 0.0
